data_7109036
loop_
_publ_author_name
'Lei Zhang'
'Mingyue Zheng'
'Yun Zhai'
'Hong Liu'

_publ_section_title
;
 Rapid and selective access to three distinct sets of indole-based
 heterocycles from a single set of Ugi-adducts under microwave heating
;
_journal_name_full Chem.Commun.
_journal_page_first 2894
_journal_paper_doi 10.1039/c3cc00111c
_journal_volume 49
_journal_year 2013
_chemical_absolute_configuration ad
_chemical_formula_sum 'C27 H32 N3 O3'
_chemical_formula_weight 446.56
_chemical_name_systematic
;
?
;
_space_group_IT_number 20
_symmetry_cell_setting orthorhombic
_symmetry_space_group_name_Hall 'C 2c 2'
_symmetry_space_group_name_H-M 'C 2 2 21'
_atom_sites_solution_hydrogens geom
_atom_sites_solution_primary direct
_atom_sites_solution_secondary difmap
_audit_creation_method SHELXL-97
_cell_angle_alpha 90.00
_cell_angle_beta 90.00
_cell_angle_gamma 90.00
_cell_formula_units_Z 8
_cell_length_a 16.19560(10)
_cell_length_b 17.75810(10)
_cell_length_c 18.1464(2)
_cell_measurement_reflns_used 7976
_cell_measurement_temperature 296(2)
_cell_measurement_theta_max 67.30
_cell_measurement_theta_min 3.69
_cell_volume 5218.96(7)
_computing_cell_refinement 'Bruker SAINT'
_computing_data_collection 'Bruker APEX2'
_computing_data_reduction 'Bruker SAINT'
_computing_molecular_graphics 'Bruker SHELXTL'
_computing_publication_material 'Bruker SHELXTL'
_computing_structure_refinement 'SHELXL-97 (Sheldrick, 1997)'
_computing_structure_solution 'SHELXS-97 (Sheldrick, 1990)'
_diffrn_ambient_temperature 296(2)
_diffrn_measured_fraction_theta_full 0.997
_diffrn_measured_fraction_theta_max 0.997
_diffrn_measurement_device_type 'Bruker APEX-II CCD'
_diffrn_measurement_method '\f and \w scans'
_diffrn_radiation_monochromator graphite
_diffrn_radiation_source 'fine-focus sealed tube'
_diffrn_radiation_type CuK\a
_diffrn_radiation_wavelength 1.54178
_diffrn_reflns_av_R_equivalents 0.0372
_diffrn_reflns_av_sigmaI/netI 0.0280
_diffrn_reflns_limit_h_max 19
_diffrn_reflns_limit_h_min -19
_diffrn_reflns_limit_k_max 21
_diffrn_reflns_limit_k_min -21
_diffrn_reflns_limit_l_max 21
_diffrn_reflns_limit_l_min -21
_diffrn_reflns_number 17440
_diffrn_reflns_theta_full 67.49
_diffrn_reflns_theta_max 67.49
_diffrn_reflns_theta_min 3.69
_diffrn_standards_number 0
_exptl_absorpt_coefficient_mu 0.595
_exptl_absorpt_correction_T_max 0.9709
_exptl_absorpt_correction_T_min 0.8418
_exptl_absorpt_correction_type multi-scan
_exptl_absorpt_process_details sadabs
_exptl_crystal_colour colourless
_exptl_crystal_density_diffrn 1.137
_exptl_crystal_density_method 'not measured'
_exptl_crystal_description prismatic
_exptl_crystal_F_000 1912
_exptl_crystal_size_max 0.30
_exptl_crystal_size_mid 0.10
_exptl_crystal_size_min 0.05
_refine_diff_density_max 0.755
_refine_diff_density_min -0.238
_refine_diff_density_rms 0.066
_refine_ls_abs_structure_details 'Flack H D (1983), Acta Cryst. A39, 876-881'
_refine_ls_abs_structure_Flack 0.0(3)
_refine_ls_extinction_method none
_refine_ls_goodness_of_fit_ref 1.129
_refine_ls_hydrogen_treatment constr
_refine_ls_matrix_type full
_refine_ls_number_parameters 299
_refine_ls_number_reflns 4631
_refine_ls_number_restraints 18
_refine_ls_restrained_S_all 1.130
_refine_ls_R_factor_all 0.0620
_refine_ls_R_factor_gt 0.0593
_refine_ls_shift/su_max 0.002
_refine_ls_shift/su_mean 0.000
_refine_ls_structure_factor_coef Fsqd
_refine_ls_weighting_details 'calc w=1/[\s^2^(Fo^2^)+(0.1348P)^2^+1.0852P] where P=(Fo^2^+2Fc^2^)/3'
_refine_ls_weighting_scheme calc
_refine_ls_wR_factor_gt 0.1820
_refine_ls_wR_factor_ref 0.1869
_reflns_number_gt 4364
_reflns_number_total 4631
_reflns_threshold_expression >2sigma(I)
_cod_data_source_file c3cc00111c.txt
_cod_data_source_block dm11107
_cod_original_sg_symbol_H-M C222(1)
_cod_database_code 7109036

loop_
_symmetry_equiv_pos_as_xyz
'x, y, z'
'x, -y, -z'
'-x, y, -z+1/2'
'-x, -y, z+1/2'
'x+1/2, y+1/2, z'
'x+1/2, -y+1/2, -z'
'-x+1/2, y+1/2, -z+1/2'
'-x+1/2, -y+1/2, z+1/2'

loop_
_atom_site_label
_atom_site_type_symbol
_atom_site_fract_x
_atom_site_fract_y
_atom_site_fract_z
_atom_site_U_iso_or_equiv
_atom_site_adp_type
_atom_site_occupancy
_atom_site_symmetry_multiplicity
_atom_site_calc_flag
_atom_site_refinement_flags
N1 N 0.04277(13) 0.11433(11) 0.94281(11) 0.0398(4) Uani 1 1 d .
N2 N -0.00642(14) 0.25384(11) 0.83760(11) 0.0420(4) Uani 1 1 d .
N3 N 0.09927(13) 0.03751(12) 0.81537(10) 0.0417(4) Uani 1 1 d .
H3A H 0.0905 0.0155 0.8569 0.050 Uiso 1 1 calc R
O1 O 0.06026(14) 0.06312(11) 1.05819(10) 0.0564(5) Uani 1 1 d .
O2 O 0.09838(12) 0.14799(10) 0.75382(10) 0.0487(4) Uani 1 1 d .
C1 C 0.09085(14) 0.15435(12) 0.88637(12) 0.0356(5) Uani 1 1 d .
C2 C 0.08833(17) 0.09328(13) 1.00234(13) 0.0423(5) Uani 1 1 d .
C3 C 0.17470(17) 0.11358(14) 0.98595(14) 0.0448(6) Uani 1 1 d .
C4 C 0.2466(2) 0.10017(19) 1.02622(17) 0.0612(8) Uani 1 1 d .
H4 H 0.2449 0.0765 1.0719 0.073 Uiso 1 1 calc R
C5 C 0.3202(2) 0.1234(2) 0.9955(2) 0.0698(9) Uani 1 1 d .
H5 H 0.3692 0.1151 1.0210 0.084 Uiso 1 1 calc R
C6 C 0.32275(19) 0.1588(2) 0.9277(2) 0.0670(8) Uani 1 1 d .
H6 H 0.3734 0.1732 0.9081 0.080 Uiso 1 1 calc R
C7 C 0.25114(17) 0.17327(16) 0.88830(17) 0.0511(6) Uani 1 1 d .
H7 H 0.2528 0.1979 0.8431 0.061 Uiso 1 1 calc R
C8 C 0.17751(15) 0.14990(13) 0.91832(13) 0.0399(5) Uani 1 1 d .
C9 C 0.06236(14) 0.23463(13) 0.87856(12) 0.0363(5) Uani 1 1 d .
C10 C 0.09046(16) 0.29663(14) 0.91477(14) 0.0441(5) Uani 1 1 d .
H10 H 0.1357 0.2985 0.9463 0.053 Uiso 1 1 calc R
C11 C 0.03829(15) 0.35808(14) 0.89577(15) 0.0456(5) Uani 1 1 d .
C12 C 0.0351(2) 0.43502(16) 0.9139(2) 0.0649(8) Uani 1 1 d .
H12 H 0.0732 0.4554 0.9466 0.078 Uiso 1 1 calc R
C13 C -0.0239(2) 0.47922(17) 0.8835(3) 0.0767(11) Uani 1 1 d .
H13 H -0.0256 0.5302 0.8953 0.092 Uiso 1 1 calc R
C14 C -0.0813(2) 0.4501(2) 0.8355(3) 0.0761(10) Uani 1 1 d .
H14 H -0.1212 0.4821 0.8159 0.091 Uiso 1 1 calc R
C15 C -0.0820(2) 0.3750(2) 0.81515(18) 0.0618(8) Uani 1 1 d .
H15 H -0.1207 0.3560 0.7822 0.074 Uiso 1 1 calc R
C16 C -0.02130(16) 0.32929(14) 0.84671(13) 0.0432(5) Uani 1 1 d .
C17 C -0.04607(16) 0.10420(15) 0.93758(14) 0.0459(6) Uani 1 1 d .
H17A H -0.0601 0.0549 0.9569 0.055 Uiso 1 1 calc R
H17B H -0.0618 0.1051 0.8860 0.055 Uiso 1 1 calc R
C18 C -0.0964(2) 0.16345(19) 0.97872(17) 0.0597(7) Uani 1 1 d .
H18A H -0.0887 0.1571 1.0314 0.072 Uiso 1 1 calc R
H18B H -0.0769 0.2133 0.9654 0.072 Uiso 1 1 calc R
C19 C -0.1866(2) 0.1569(3) 0.9605(3) 0.0977(15) Uani 1 1 d .
H19A H -0.1939 0.1606 0.9081 0.147 Uiso 1 1 calc R
H19B H -0.2164 0.1967 0.9843 0.147 Uiso 1 1 calc R
H19C H -0.2070 0.1092 0.9774 0.147 Uiso 1 1 calc R
C20 C 0.09346(14) 0.11223(13) 0.81150(12) 0.0368(5) Uani 1 1 d .
C21 C 0.12013(16) -0.00819(14) 0.75079(14) 0.0431(5) Uani 1 1 d .
H21 H 0.0805 0.0036 0.7116 0.052 Uiso 1 1 calc R
C22 C 0.2052(2) 0.0084(2) 0.7224(3) 0.0807(11) Uani 1 1 d .
H22A H 0.2454 -0.0011 0.7609 0.097 Uiso 1 1 calc R
H22B H 0.2089 0.0612 0.7088 0.097 Uiso 1 1 calc R
C23 C 0.2253(3) -0.0407(3) 0.6550(3) 0.0990(15) Uani 1 1 d .
H23A H 0.1894 -0.0264 0.6146 0.119 Uiso 1 1 calc R
H23B H 0.2818 -0.0312 0.6399 0.119 Uiso 1 1 calc R
C24 C 0.2150(3) -0.1223(3) 0.6700(3) 0.0920(14) Uani 1 1 d .
H24A H 0.2570 -0.1385 0.7047 0.110 Uiso 1 1 calc R
H24B H 0.2228 -0.1503 0.6247 0.110 Uiso 1 1 calc R
C25 C 0.1315(3) -0.1395(2) 0.7008(2) 0.0827(12) Uani 1 1 d .
H25A H 0.1290 -0.1924 0.7141 0.099 Uiso 1 1 calc R
H25B H 0.0900 -0.1303 0.6633 0.099 Uiso 1 1 calc R
C26 C 0.1122(3) -0.09135(17) 0.76914(17) 0.0670(9) Uani 1 1 d .
H26A H 0.0566 -0.1019 0.7860 0.080 Uiso 1 1 calc R
H26B H 0.1502 -0.1041 0.8086 0.080 Uiso 1 1 calc R
O1S O 0.5006(9) 0.1749(6) 0.7062(5) 0.265(4) Uani 1 1 d U
C1S C 0.4063(11) 0.1625(9) 0.6992(9) 0.258(6) Uani 1 1 d U
H1S1 H 0.3960 0.1202 0.6675 0.387 Uiso 1 1 d R
H1S2 H 0.3826 0.2070 0.6778 0.387 Uiso 1 1 d R
H1S3 H 0.3818 0.1534 0.7465 0.387 Uiso 1 1 d R

loop_
_atom_site_aniso_label
_atom_site_aniso_U_11
_atom_site_aniso_U_22
_atom_site_aniso_U_33
_atom_site_aniso_U_23
_atom_site_aniso_U_13
_atom_site_aniso_U_12
N1 0.0479(11) 0.0411(9) 0.0304(9) 0.0034(7) -0.0017(8) -0.0009(8)
N2 0.0472(10) 0.0457(10) 0.0332(9) 0.0001(8) -0.0048(8) 0.0052(9)
N3 0.0538(11) 0.0408(9) 0.0306(9) 0.0012(8) -0.0006(8) 0.0007(9)
O1 0.0795(13) 0.0580(11) 0.0317(9) 0.0082(8) 0.0011(9) -0.0010(9)
O2 0.0666(11) 0.0495(9) 0.0299(8) 0.0052(7) 0.0025(8) 0.0111(8)
C1 0.0413(10) 0.0389(10) 0.0266(10) 0.0021(8) -0.0012(9) 0.0000(9)
C2 0.0613(14) 0.0392(11) 0.0264(10) 0.0018(9) -0.0041(11) 0.0029(10)
C3 0.0541(14) 0.0448(12) 0.0357(12) -0.0005(10) -0.0087(10) 0.0063(11)
C4 0.0657(17) 0.0695(18) 0.0485(15) 0.0012(13) -0.0220(14) 0.0094(15)
C5 0.0547(16) 0.082(2) 0.072(2) -0.0078(17) -0.0271(16) 0.0115(15)
C6 0.0423(13) 0.079(2) 0.080(2) -0.0067(17) -0.0060(14) 0.0002(14)
C7 0.0481(13) 0.0558(14) 0.0492(14) -0.0017(12) -0.0027(11) 0.0014(11)
C8 0.0439(11) 0.0385(10) 0.0374(12) -0.0029(9) -0.0061(10) 0.0022(9)
C9 0.0396(10) 0.0401(11) 0.0292(10) 0.0014(8) -0.0001(8) 0.0003(9)
C10 0.0433(11) 0.0462(12) 0.0427(12) -0.0042(10) -0.0048(10) -0.0020(10)
C11 0.0479(12) 0.0423(12) 0.0464(13) 0.0002(10) 0.0078(10) 0.0003(10)
C12 0.0668(17) 0.0451(14) 0.083(2) -0.0112(15) 0.0102(16) 0.0003(12)
C13 0.076(2) 0.0445(14) 0.109(3) 0.0005(16) 0.026(2) 0.0104(14)
C14 0.074(2) 0.0620(18) 0.093(2) 0.0194(18) 0.015(2) 0.0285(17)
C15 0.0594(16) 0.0685(18) 0.0575(17) 0.0152(14) -0.0010(14) 0.0185(14)
C16 0.0482(12) 0.0468(12) 0.0346(11) 0.0043(9) 0.0052(9) 0.0072(10)
C17 0.0488(13) 0.0505(13) 0.0386(12) 0.0039(10) 0.0039(10) -0.0055(10)
C18 0.0572(15) 0.0755(19) 0.0462(14) -0.0025(13) 0.0113(12) 0.0040(14)
C19 0.058(2) 0.132(4) 0.103(3) -0.022(3) 0.016(2) 0.016(2)
C20 0.0388(10) 0.0423(11) 0.0295(10) -0.0003(9) -0.0042(9) 0.0043(9)
C21 0.0484(12) 0.0465(12) 0.0342(11) -0.0017(10) -0.0031(10) 0.0060(10)
C22 0.0615(19) 0.079(2) 0.102(3) -0.022(2) 0.0229(19) -0.0013(17)
C23 0.088(3) 0.102(3) 0.107(3) -0.025(3) 0.047(3) 0.014(2)
C24 0.103(3) 0.089(3) 0.084(3) -0.023(2) -0.007(2) 0.050(2)
C25 0.125(3) 0.0607(19) 0.063(2) -0.0175(17) 0.004(2) 0.012(2)
C26 0.104(3) 0.0500(15) 0.0470(16) -0.0083(12) 0.0011(16) 0.0017(16)
O1S 0.269(4) 0.264(4) 0.262(4) -0.004(2) 0.002(2) -0.001(2)
C1S 0.258(6) 0.257(6) 0.259(6) -0.006(2) -0.002(2) 0.004(2)

loop_
_atom_type_symbol
_atom_type_description
_atom_type_scat_dispersion_real
_atom_type_scat_dispersion_imag
_atom_type_scat_source
C C 0.0181 0.0091 'International Tables Vol C Tables 4.2.6.8 and 6.1.1.4'
H H 0.0000 0.0000 'International Tables Vol C Tables 4.2.6.8 and 6.1.1.4'
N N 0.0311 0.0180 'International Tables Vol C Tables 4.2.6.8 and 6.1.1.4'
O O 0.0492 0.0322 'International Tables Vol C Tables 4.2.6.8 and 6.1.1.4'

loop_
_geom_angle_atom_site_label_1
_geom_angle_atom_site_label_2
_geom_angle_atom_site_label_3
_geom_angle
_geom_angle_site_symmetry_3
C2 N1 C17 123.7(2) .
C2 N1 C1 113.5(2) .
C17 N1 C1 122.62(19) .
C16 N2 C9 108.5(2) .
C20 N3 C21 121.7(2) .
C20 N3 H3A 119.1 .
C21 N3 H3A 119.1 .
N1 C1 C9 111.17(18) .
N1 C1 C8 101.43(18) .
C9 C1 C8 111.60(19) .
N1 C1 C20 113.05(18) .
C9 C1 C20 112.49(17) .
C8 C1 C20 106.48(18) .
O1 C2 N1 124.9(3) .
O1 C2 C3 128.4(2) .
N1 C2 C3 106.7(2) .
C8 C3 C4 121.0(3) .
C8 C3 C2 108.8(2) .
C4 C3 C2 130.1(3) .
C5 C4 C3 117.3(3) .
C5 C4 H4 121.3 .
C3 C4 H4 121.3 .
C4 C5 C6 121.4(3) .
C4 C5 H5 119.3 .
C6 C5 H5 119.3 .
C5 C6 C7 121.2(3) .
C5 C6 H6 119.4 .
C7 C6 H6 119.4 .
C8 C7 C6 117.7(3) .
C8 C7 H7 121.1 .
C6 C7 H7 121.1 .
C7 C8 C3 121.3(2) .
C7 C8 C1 129.3(2) .
C3 C8 C1 109.3(2) .
C10 C9 N2 109.2(2) .
C10 C9 C1 128.2(2) .
N2 C9 C1 122.1(2) .
C9 C10 C11 107.8(2) .
C9 C10 H10 126.1 .
C11 C10 H10 126.1 .
C12 C11 C16 118.4(3) .
C12 C11 C10 135.3(3) .
C16 C11 C10 106.4(2) .
C13 C12 C11 119.6(3) .
C13 C12 H12 120.2 .
C11 C12 H12 120.2 .
C12 C13 C14 121.2(3) .
C12 C13 H13 119.4 .
C14 C13 H13 119.4 .
C13 C14 C15 122.4(3) .
C13 C14 H14 118.8 .
C15 C14 H14 118.8 .
C14 C15 C16 116.5(3) .
C14 C15 H15 121.8 .
C16 C15 H15 121.8 .
N2 C16 C15 129.9(3) .
N2 C16 C11 108.1(2) .
C15 C16 C11 122.0(3) .
N1 C17 C18 114.3(2) .
N1 C17 H17A 108.7 .
C18 C17 H17A 108.7 .
N1 C17 H17B 108.7 .
C18 C17 H17B 108.7 .
H17A C17 H17B 107.6 .
C19 C18 C17 111.0(3) .
C19 C18 H18A 109.4 .
C17 C18 H18A 109.4 .
C19 C18 H18B 109.4 .
C17 C18 H18B 109.4 .
H18A C18 H18B 108.0 .
C18 C19 H19A 109.5 .
C18 C19 H19B 109.5 .
H19A C19 H19B 109.5 .
C18 C19 H19C 109.5 .
H19A C19 H19C 109.5 .
H19B C19 H19C 109.5 .
O2 C20 N3 123.8(2) .
O2 C20 C1 119.96(19) .
N3 C20 C1 115.85(18) .
N3 C21 C22 112.2(2) .
N3 C21 C26 110.1(2) .
C22 C21 C26 110.1(3) .
N3 C21 H21 108.1 .
C22 C21 H21 108.1 .
C26 C21 H21 108.1 .
C21 C22 C23 110.9(3) .
C21 C22 H22A 109.5 .
C23 C22 H22A 109.5 .
C21 C22 H22B 109.5 .
C23 C22 H22B 109.5 .
H22A C22 H22B 108.1 .
C24 C23 C22 112.6(4) .
C24 C23 H23A 109.1 .
C22 C23 H23A 109.1 .
C24 C23 H23B 109.1 .
C22 C23 H23B 109.1 .
H23A C23 H23B 107.8 .
C23 C24 C25 111.7(3) .
C23 C24 H24A 109.3 .
C25 C24 H24A 109.3 .
C23 C24 H24B 109.3 .
C25 C24 H24B 109.3 .
H24A C24 H24B 107.9 .
C24 C25 C26 111.8(4) .
C24 C25 H25A 109.3 .
C26 C25 H25A 109.3 .
C24 C25 H25B 109.3 .
C26 C25 H25B 109.3 .
H25A C25 H25B 107.9 .
C21 C26 C25 110.3(3) .
C21 C26 H26A 109.6 .
C25 C26 H26A 109.6 .
C21 C26 H26B 109.6 .
C25 C26 H26B 109.6 .
H26A C26 H26B 108.1 .
C1S O1S O1S 94.0(13) 3_656
O1S C1S H1S1 109.4 .
O1S C1S H1S2 108.0 .
H1S1 C1S H1S2 109.5 .
O1S C1S H1S3 110.9 .
H1S1 C1S H1S3 109.5 .
H1S2 C1S H1S3 109.5 .

loop_
_geom_bond_atom_site_label_1
_geom_bond_atom_site_label_2
_geom_bond_distance
_geom_bond_site_symmetry_2
N1 C2 1.361(3) .
N1 C17 1.453(3) .
N1 C1 1.470(3) .
N2 C16 1.371(3) .
N2 C9 1.382(3) .
N3 C20 1.332(3) .
N3 C21 1.465(3) .
N3 H3A 0.8600 .
O1 C2 1.233(3) .
O2 C20 1.227(3) .
C1 C9 1.505(3) .
C1 C8 1.521(3) .
C1 C20 1.551(3) .
C2 C3 1.475(4) .
C3 C8 1.387(3) .
C3 C4 1.395(4) .
C4 C5 1.380(5) .
C4 H4 0.9300 .
C5 C6 1.382(6) .
C5 H5 0.9300 .
C6 C7 1.387(4) .
C6 H6 0.9300 .
C7 C8 1.375(4) .
C7 H7 0.9300 .
C9 C10 1.361(3) .
C10 C11 1.423(4) .
C10 H10 0.9300 .
C11 C12 1.407(4) .
C11 C16 1.409(4) .
C12 C13 1.354(5) .
C12 H12 0.9300 .
C13 C14 1.376(6) .
C13 H13 0.9300 .
C14 C15 1.384(5) .
C14 H14 0.9300 .
C15 C16 1.397(4) .
C15 H15 0.9300 .
C17 C18 1.526(4) .
C17 H17A 0.9700 .
C17 H17B 0.9700 .
C18 C19 1.502(5) .
C18 H18A 0.9700 .
C18 H18B 0.9700 .
C19 H19A 0.9600 .
C19 H19B 0.9600 .
C19 H19C 0.9600 .
C21 C22 1.501(4) .
C21 C26 1.519(4) .
C21 H21 0.9800 .
C22 C23 1.536(6) .
C22 H22A 0.9700 .
C22 H22B 0.9700 .
C23 C24 1.484(7) .
C23 H23A 0.9700 .
C23 H23B 0.9700 .
C24 C25 1.495(7) .
C24 H24A 0.9700 .
C24 H24B 0.9700 .
C25 C26 1.539(4) .
C25 H25A 0.9700 .
C25 H25B 0.9700 .
C26 H26A 0.9700 .
C26 H26B 0.9700 .
O1S C1S 1.55(2) .
O1S O1S 1.589(17) 3_656
C1S H1S1 0.9600 .
C1S H1S2 0.9600 .
C1S H1S3 0.9600 .
